data_4313482
loop_
_publ_author_name
'Sally Brooker'
'Janna D. Ewing'
'Tanya K. Ronson'
'Charles J. Harding'
'Jane Nelson'
'David J. Speed'

_publ_section_title
;
 Redox-Adaptable Copper Hosts. Pyridazine-Linked Cryptands Accommodate
 Copper in a Range of Redox States
;
_journal_name_full 'Inorganic Chemistry'
_journal_page_first 2764
_journal_page_last 2773
_journal_paper_doi 10.1021/ic0261124
_journal_volume 42
_journal_year 2003
_chemical_formula_sum 'C30 H36 B2 Cu F8 N14'
_chemical_formula_weight 829.89
_chemical_name_systematic
; 
 ? 
;
_space_group_IT_number 14
_symmetry_cell_setting monoclinic
_symmetry_space_group_name_Hall '-P 2yn'
_symmetry_space_group_name_H-M 'P 1 21/n 1'
_atom_sites_solution_hydrogens geom
_atom_sites_solution_primary direct
_atom_sites_solution_secondary difmap
_audit_creation_method SHELXL-97
_cell_angle_alpha 90.00
_cell_angle_beta 100.997(11)
_cell_angle_gamma 90.00
_cell_formula_units_Z 4
_cell_length_a 14.259(14)
_cell_length_b 11.940(11)
_cell_length_c 21.20(2)
_cell_measurement_temperature 163(2)
_cell_volume 3543(6)
_computing_structure_refinement 'SHELXL-97 (Sheldrick, 1997)'
_computing_structure_solution 'SHELXS-97 (Sheldrick, 1990)'
_diffrn_ambient_temperature 163(2)
_diffrn_measured_fraction_theta_full 0.991
_diffrn_measured_fraction_theta_max 0.991
_diffrn_measurement_device_type 'Bruker SMART area detector'
_diffrn_radiation_monochromator graphite
_diffrn_radiation_source 'fine-focus sealed tube'
_diffrn_radiation_type MoK\a
_diffrn_radiation_wavelength 0.71073
_diffrn_reflns_av_R_equivalents 0.0920
_diffrn_reflns_av_sigmaI/netI 0.1978
_diffrn_reflns_limit_h_max 17
_diffrn_reflns_limit_h_min -17
_diffrn_reflns_limit_k_max 14
_diffrn_reflns_limit_k_min -5
_diffrn_reflns_limit_l_max 26
_diffrn_reflns_limit_l_min -26
_diffrn_reflns_number 27290
_diffrn_reflns_theta_full 26.40
_diffrn_reflns_theta_max 26.40
_diffrn_reflns_theta_min 1.97
_exptl_absorpt_coefficient_mu 0.705
_exptl_absorpt_correction_T_max 1.00
_exptl_absorpt_correction_T_min 0.84
_exptl_absorpt_correction_type Semi-empirical(SADABS)
_exptl_crystal_colour green
_exptl_crystal_density_diffrn 1.556
_exptl_crystal_density_method 'not measured'
_exptl_crystal_description rod
_exptl_crystal_F_000 1700
_exptl_crystal_size_max 0.51
_exptl_crystal_size_mid 0.19
_exptl_crystal_size_min 0.14
_refine_diff_density_max 0.693
_refine_diff_density_min -0.575
_refine_diff_density_rms 0.065
_refine_ls_extinction_method none
_refine_ls_goodness_of_fit_ref 0.779
_refine_ls_hydrogen_treatment mixed
_refine_ls_matrix_type full
_refine_ls_number_parameters 496
_refine_ls_number_reflns 7204
_refine_ls_number_restraints 0
_refine_ls_restrained_S_all 0.779
_refine_ls_R_factor_all 0.1329
_refine_ls_R_factor_gt 0.0444
_refine_ls_shift/su_max 0.001
_refine_ls_shift/su_mean 0.000
_refine_ls_structure_factor_coef Fsqd
_refine_ls_weighting_details 'calc w=1/[\s^2^(Fo^2^)+(0.0329P)^2^+0.0000P] where P=(Fo^2^+2Fc^2^)/3'
_refine_ls_weighting_scheme calc
_refine_ls_wR_factor_gt 0.0800
_refine_ls_wR_factor_ref 0.0910
_reflns_number_gt 3142
_reflns_number_total 7204
_reflns_threshold_expression >2sigma(I)
_cod_data_source_file ic0261124rom20030109_095534_3.cif
_cod_data_source_block cui
_cod_depositor_comments
;
The following automatic conversions were performed:

'_symmetry_cell_setting' value 'Monoclinic' changed to 'monoclinic'
according to the built-in table from CIF Core dictionary named
'cif_core.dic' version 2.4.1 from
2010-06-29.

'_geom_angle_publ_flag' value 'Y' changed to 'y'
according to the built-in table from CIF Core dictionary named
'cif_core.dic' version 2.4.1 from 2010-06-29.

Automatic conversion script
Id: cif_fix_values 1646 2011-03-28 12:23:43Z adriana 
;
_cod_database_code 4313482

loop_
_symmetry_equiv_pos_as_xyz
'x, y, z'
'-x+1/2, y+1/2, -z+1/2'
'-x, -y, -z'
'x-1/2, -y-1/2, z-1/2'

loop_
_atom_site_label
_atom_site_type_symbol
_atom_site_fract_x
_atom_site_fract_y
_atom_site_fract_z
_atom_site_U_iso_or_equiv
_atom_site_adp_type
_atom_site_occupancy
_atom_site_symmetry_multiplicity
_atom_site_calc_flag
_atom_site_refinement_flags
_atom_site_disorder_assembly
_atom_site_disorder_group
Cu2 Cu 0.52947(3) 0.77054(3) 0.85271(2) 0.02393(14) Uani 1 1 d . . .
N1 N 0.4103(2) 0.6211(2) 0.99438(15) 0.0275(8) Uani 1 1 d . . .
N2 N 0.4597(2) 0.6063(2) 0.94695(16) 0.0270(8) Uani 1 1 d . . .
C2 C 0.4300(3) 0.5289(3) 0.90225(18) 0.0223(9) Uani 1 1 d . . .
C3 C 0.3531(3) 0.4586(3) 0.90280(18) 0.0281(10) Uani 1 1 d . . .
H3 H 0.3370 0.4012 0.8716 0.034 Uiso 1 1 calc R . .
C4 C 0.3006(3) 0.4748(3) 0.95036(18) 0.0261(10) Uani 1 1 d . . .
H4 H 0.2458 0.4308 0.9526 0.031 Uiso 1 1 calc R . .
C5 C 0.3319(3) 0.5587(3) 0.99487(18) 0.0227(9) Uani 1 1 d . . .
C6 C 0.2806(3) 0.5887(3) 1.04701(18) 0.0277(10) Uani 1 1 d . . .
H6 H 0.3038 0.6488 1.0750 0.033 Uiso 1 1 calc R . .
N3 N 0.2065(2) 0.5364(2) 1.05527(15) 0.0297(8) Uani 1 1 d . . .
C7 C 0.1587(3) 0.5761(3) 1.10610(18) 0.0302(10) Uani 1 1 d . . .
H7A H 0.1981 0.6341 1.1320 0.036 Uiso 1 1 calc R . .
H7B H 0.1499 0.5132 1.1349 0.036 Uiso 1 1 calc R . .
C8 C 0.0619(3) 0.6249(3) 1.07551(18) 0.0290(10) Uani 1 1 d . . .
H8A H 0.0291 0.5726 1.0423 0.035 Uiso 1 1 calc R . .
H8B H 0.0220 0.6326 1.1087 0.035 Uiso 1 1 calc R . .
N4 N 0.0709(2) 0.7348(2) 1.04603(14) 0.0269(8) Uani 1 1 d . . .
N5 N 0.6644(2) 0.7621(2) 0.82131(13) 0.0220(7) Uani 1 1 d . . .
C9 C 0.6750(3) 0.6462(3) 0.79919(18) 0.0278(10) Uani 1 1 d . . .
H9A H 0.7121 0.6013 0.8346 0.033 Uiso 1 1 calc R . .
H9B H 0.7101 0.6466 0.7631 0.033 Uiso 1 1 calc R . .
C10 C 0.5776(3) 0.5949(3) 0.77755(19) 0.0302(10) Uani 1 1 d . . .
H10A H 0.5433 0.6333 0.7385 0.036 Uiso 1 1 calc R . .
H10B H 0.5837 0.5146 0.7675 0.036 Uiso 1 1 calc R . .
N6 N 0.5248(2) 0.6081(2) 0.83059(14) 0.0253(8) Uani 1 1 d . . .
C11 C 0.4834(3) 0.5235(3) 0.84959(18) 0.0278(10) Uani 1 1 d . . .
H11 H 0.4872 0.4537 0.8287 0.033 Uiso 1 1 calc R . .
N21 N 0.3750(2) 0.9106(2) 0.97251(15) 0.0257(8) Uani 1 1 d . . .
N22 N 0.4636(2) 0.8846(2) 0.96562(14) 0.0238(8) Uani 1 1 d . . .
C22 C 0.5265(3) 0.8464(2) 1.01608(19) 0.0200(9) Uani 1 1 d . . .
C23 C 0.5059(3) 0.8366(2) 1.07697(18) 0.0207(9) Uani 1 1 d . . .
H23 H 0.5533 0.8138 1.1124 0.025 Uiso 1 1 calc R . .
C24 C 0.4141(3) 0.8609(3) 1.08463(19) 0.0247(10) Uani 1 1 d . . .
H24 H 0.3952 0.8539 1.1251 0.030 Uiso 1 1 calc R . .
C25 C 0.3508(3) 0.8962(3) 1.0301(2) 0.0235(10) Uani 1 1 d . . .
C26 C 0.2482(3) 0.9186(3) 1.0299(2) 0.0275(10) Uani 1 1 d . . .
H26 H 0.2063 0.9325 0.9902 0.033 Uiso 1 1 calc R . .
N23 N 0.2152(2) 0.9196(2) 1.08132(16) 0.0288(8) Uani 1 1 d . . .
C27 C 0.1117(3) 0.9337(3) 1.0745(2) 0.0357(11) Uani 1 1 d . . .
H27A H 0.0837 0.9541 1.0296 0.043 Uiso 1 1 calc R . .
H27B H 0.0980 0.9949 1.1029 0.043 Uiso 1 1 calc R . .
C28 C 0.0673(3) 0.8250(3) 1.09242(19) 0.0335(11) Uani 1 1 d . . .
H28A H 0.1014 0.8005 1.1353 0.040 Uiso 1 1 calc R . .
H28B H -0.0001 0.8391 1.0953 0.040 Uiso 1 1 calc R . .
C29 C 0.7443(3) 0.7934(3) 0.87510(18) 0.0280(10) Uani 1 1 d . . .
H29A H 0.7506 0.8759 0.8777 0.034 Uiso 1 1 calc R . .
H29B H 0.8052 0.7621 0.8669 0.034 Uiso 1 1 calc R . .
C30 C 0.7241(2) 0.7476(3) 0.93814(17) 0.0266(9) Uani 1 1 d . . .
H30A H 0.7267 0.6647 0.9379 0.032 Uiso 1 1 calc R . .
H30B H 0.7729 0.7750 0.9744 0.032 Uiso 1 1 calc R . .
N26 N 0.62950(19) 0.7844(2) 0.94604(14) 0.0205(7) Uani 1 1 d . . .
C31 C 0.6194(3) 0.8119(2) 1.00224(19) 0.0205(9) Uani 1 1 d . . .
H31 H 0.6735 0.8101 1.0363 0.025 Uiso 1 1 calc R . .
N41 N 0.3182(2) 0.7459(2) 0.85816(14) 0.0271(8) Uani 1 1 d . . .
N42 N 0.3848(2) 0.8078(2) 0.83899(13) 0.0224(8) Uani 1 1 d . . .
C42 C 0.3652(3) 0.9109(3) 0.81620(17) 0.0231(9) Uani 1 1 d . . .
C43 C 0.2750(3) 0.9590(3) 0.81076(18) 0.0334(11) Uani 1 1 d . . .
H43 H 0.2618 1.0317 0.7930 0.040 Uiso 1 1 calc R . .
C44 C 0.2062(3) 0.8977(3) 0.83191(17) 0.0322(10) Uani 1 1 d . . .
H44 H 0.1439 0.9270 0.8306 0.039 Uiso 1 1 calc R . .
C45 C 0.2308(3) 0.7902(3) 0.85552(17) 0.0274(10) Uani 1 1 d . . .
C46 C 0.1630(3) 0.7199(3) 0.88217(17) 0.0304(10) Uani 1 1 d . . .
H46 H 0.1680 0.6406 0.8814 0.036 Uiso 1 1 calc R . .
N43 N 0.0982(2) 0.7662(2) 0.90606(15) 0.0332(8) Uani 1 1 d . . .
C47 C 0.0278(3) 0.6943(3) 0.92943(19) 0.0366(11) Uani 1 1 d . . .
H47A H 0.0562 0.6197 0.9411 0.044 Uiso 1 1 calc R . .
H47B H -0.0289 0.6841 0.8949 0.044 Uiso 1 1 calc R . .
C48 C -0.0022(3) 0.7470(3) 0.98759(19) 0.0345(10) Uani 1 1 d . . .
H48A H -0.0152 0.8276 0.9791 0.041 Uiso 1 1 calc R . .
H48B H -0.0622 0.7114 0.9945 0.041 Uiso 1 1 calc R . .
C49 C 0.6561(3) 0.8435(3) 0.76766(18) 0.0285(10) Uani 1 1 d . . .
H49A H 0.6151 0.8121 0.7287 0.034 Uiso 1 1 calc R . .
H49B H 0.7200 0.8585 0.7578 0.034 Uiso 1 1 calc R . .
C50 C 0.6127(3) 0.9520(3) 0.78700(18) 0.0287(10) Uani 1 1 d . . .
H50A H 0.6582 0.9911 0.8210 0.034 Uiso 1 1 calc R . .
H50B H 0.5956 1.0025 0.7496 0.034 Uiso 1 1 calc R . .
N46 N 0.5271(2) 0.9177(2) 0.81094(14) 0.0233(8) Uani 1 1 d . . .
C51 C 0.4466(3) 0.9659(3) 0.79573(17) 0.0243(9) Uani 1 1 d . . .
H51 H 0.4393 1.0342 0.7723 0.029 Uiso 1 1 calc R . .
B1 B 0.5701(4) 0.2755(4) 0.7474(2) 0.0358(12) Uani 1 1 d . . .
F11 F 0.6031(2) 0.18368(19) 0.72108(13) 0.0899(11) Uani 1 1 d . . .
F12 F 0.56014(19) 0.35845(16) 0.70288(11) 0.0611(8) Uani 1 1 d . . .
F13 F 0.48792(18) 0.2502(3) 0.76669(13) 0.0919(10) Uani 1 1 d . . .
F14 F 0.63511(19) 0.3091(2) 0.80069(12) 0.0838(9) Uani 1 1 d . . .
B2 B 0.8331(4) 0.7508(5) 1.1624(3) 0.0488(15) Uani 1 1 d . . .
F21 F 0.82526(16) 0.7603(2) 1.09793(12) 0.0664(8) Uani 1 1 d . . .
F22 F 0.74511(18) 0.75536(18) 1.17942(13) 0.0708(8) Uani 1 1 d . . .
F23 F 0.8841(2) 0.8391(3) 1.19320(17) 0.1384(16) Uani 1 1 d . . .
F24 F 0.8759(3) 0.6551(3) 1.18007(16) 0.168(2) Uani 1 1 d . . .

loop_
_atom_site_aniso_label
_atom_site_aniso_U_11
_atom_site_aniso_U_22
_atom_site_aniso_U_33
_atom_site_aniso_U_23
_atom_site_aniso_U_13
_atom_site_aniso_U_12
Cu2 0.0242(3) 0.0195(2) 0.0279(3) 0.0002(2) 0.0047(2) 0.0008(2)
N1 0.028(2) 0.0246(17) 0.029(2) -0.0028(15) 0.0039(18) -0.0016(15)
N2 0.030(2) 0.0228(17) 0.028(2) -0.0024(15) 0.0057(18) 0.0010(14)
C2 0.028(3) 0.0168(19) 0.023(3) 0.0012(17) 0.007(2) 0.0031(17)
C3 0.035(3) 0.0162(19) 0.032(3) -0.0025(17) 0.003(2) -0.0042(17)
C4 0.028(3) 0.0175(19) 0.034(3) 0.0038(18) 0.008(2) -0.0056(17)
C5 0.022(3) 0.022(2) 0.024(3) 0.0069(18) 0.004(2) 0.0052(17)
C6 0.032(3) 0.023(2) 0.026(3) 0.0012(18) 0.002(2) 0.0048(19)
N3 0.031(2) 0.0267(17) 0.032(2) 0.0003(15) 0.0083(19) 0.0054(15)
C7 0.033(3) 0.032(2) 0.028(3) 0.0024(19) 0.011(2) 0.0039(19)
C8 0.032(3) 0.028(2) 0.027(3) -0.0028(18) 0.007(2) -0.0049(18)
N4 0.0258(19) 0.0285(17) 0.027(2) 0.0029(16) 0.0061(16) 0.0032(15)
N5 0.0282(19) 0.0201(16) 0.0180(19) -0.0024(14) 0.0053(15) 0.0003(14)
C9 0.027(3) 0.027(2) 0.031(3) -0.0074(18) 0.010(2) 0.0024(17)
C10 0.032(3) 0.030(2) 0.032(3) -0.0089(19) 0.014(2) 0.0014(19)
N6 0.026(2) 0.0220(16) 0.029(2) -0.0038(14) 0.0091(18) -0.0001(14)
C11 0.029(3) 0.019(2) 0.033(3) -0.0054(18) 0.001(2) 0.0005(17)
N21 0.023(2) 0.0266(17) 0.028(2) -0.0021(15) 0.0044(18) -0.0016(14)
N22 0.023(2) 0.0258(17) 0.022(2) -0.0016(15) 0.0052(18) -0.0012(14)
C22 0.027(3) 0.0147(18) 0.018(3) -0.0049(16) 0.003(2) -0.0043(16)
C23 0.020(3) 0.024(2) 0.017(3) -0.0048(17) 0.000(2) 0.0004(16)
C24 0.032(3) 0.0192(19) 0.025(3) -0.0082(17) 0.010(2) -0.0053(18)
C25 0.024(3) 0.0196(19) 0.027(3) -0.0046(18) 0.005(2) -0.0046(17)
C26 0.021(3) 0.022(2) 0.039(3) -0.0025(19) 0.004(2) -0.0015(17)
N23 0.024(2) 0.0248(17) 0.041(2) -0.0029(16) 0.014(2) -0.0008(14)
C27 0.032(3) 0.031(2) 0.047(3) 0.004(2) 0.015(2) 0.0058(19)
C28 0.032(3) 0.036(2) 0.036(3) 0.003(2) 0.014(2) 0.0041(19)
C29 0.025(2) 0.031(2) 0.029(3) -0.0033(18) 0.008(2) 0.0019(17)
C30 0.023(2) 0.032(2) 0.024(3) -0.0016(18) 0.0033(19) 0.0036(17)
N26 0.0202(19) 0.0218(15) 0.020(2) -0.0006(14) 0.0051(16) -0.0010(13)
C31 0.020(2) 0.0204(18) 0.019(3) 0.0007(17) -0.002(2) -0.0046(16)
N41 0.026(2) 0.0299(19) 0.024(2) 0.0011(14) 0.0027(17) -0.0051(16)
N42 0.024(2) 0.0242(16) 0.019(2) -0.0008(14) 0.0031(16) 0.0022(14)
C42 0.026(3) 0.028(2) 0.014(2) 0.0019(17) 0.001(2) 0.0015(18)
C43 0.036(3) 0.037(2) 0.026(3) 0.008(2) 0.004(2) 0.011(2)
C44 0.026(3) 0.044(2) 0.024(3) 0.005(2) 0.000(2) 0.008(2)
C45 0.022(3) 0.038(2) 0.021(2) -0.0004(19) 0.001(2) -0.0031(19)
C46 0.024(3) 0.042(2) 0.022(3) 0.007(2) -0.005(2) -0.005(2)
N43 0.020(2) 0.0432(19) 0.035(2) 0.0093(18) 0.0012(17) 0.0010(17)
C47 0.023(3) 0.049(3) 0.034(3) 0.003(2) -0.004(2) -0.0084(19)
C48 0.020(2) 0.045(3) 0.038(3) 0.008(2) 0.005(2) -0.0026(19)
C49 0.033(3) 0.030(2) 0.026(3) 0.0028(19) 0.012(2) -0.0004(18)
C50 0.028(3) 0.028(2) 0.032(3) 0.0072(18) 0.009(2) 0.0000(18)
N46 0.026(2) 0.0229(16) 0.022(2) 0.0001(14) 0.0077(17) 0.0011(15)
C51 0.033(3) 0.025(2) 0.014(2) 0.0019(17) 0.001(2) 0.0029(19)
B1 0.043(4) 0.033(3) 0.030(3) 0.004(3) 0.002(3) -0.009(3)
F11 0.157(3) 0.0373(15) 0.087(2) 0.0161(15) 0.053(2) 0.0403(17)
F12 0.111(2) 0.0292(13) 0.0372(17) 0.0018(12) -0.0013(16) -0.0068(14)
F13 0.0442(18) 0.159(3) 0.078(2) 0.023(2) 0.0246(16) -0.0130(19)
F14 0.072(2) 0.127(2) 0.0424(19) 0.0174(17) -0.0159(17) -0.0374(18)
B2 0.031(4) 0.078(5) 0.039(4) 0.003(3) 0.010(3) -0.004(3)
F21 0.0476(16) 0.114(2) 0.0340(18) 0.0108(16) -0.0014(13) -0.0065(16)
F22 0.0617(19) 0.0657(17) 0.097(2) -0.0315(15) 0.0452(17) -0.0197(14)
F23 0.074(2) 0.209(4) 0.136(3) -0.092(3) 0.029(2) -0.083(3)
F24 0.230(5) 0.206(4) 0.092(3) 0.097(3) 0.093(3) 0.178(4)

loop_
_atom_type_symbol
_atom_type_description
_atom_type_scat_dispersion_real
_atom_type_scat_dispersion_imag
_atom_type_scat_source
C C 0.0033 0.0016 'International Tables Vol C Tables 4.2.6.8 and 6.1.1.4'
H H 0.0000 0.0000 'International Tables Vol C Tables 4.2.6.8 and 6.1.1.4'
B B 0.0013 0.0007 'International Tables Vol C Tables 4.2.6.8 and 6.1.1.4'
N N 0.0061 0.0033 'International Tables Vol C Tables 4.2.6.8 and 6.1.1.4'
F F 0.0171 0.0103 'International Tables Vol C Tables 4.2.6.8 and 6.1.1.4'
Cu Cu 0.3201 1.2651 'International Tables Vol C Tables 4.2.6.8 and 6.1.1.4'

loop_
_geom_angle_atom_site_label_1
_geom_angle_atom_site_label_2
_geom_angle_atom_site_label_3
_geom_angle
_geom_angle_site_symmetry_1
_geom_angle_site_symmetry_3
_geom_angle_publ_flag
N46 Cu2 N6 140.09(13) . . y
N46 Cu2 N42 79.26(12) . . y
N6 Cu2 N42 100.81(12) . . y
N46 Cu2 N5 80.93(12) . . y
N6 Cu2 N5 82.76(11) . . y
N42 Cu2 N5 152.70(12) . . y
N46 Cu2 N26 106.78(12) . . y
N6 Cu2 N26 105.68(11) . . y
N42 Cu2 N26 124.25(11) . . y
N5 Cu2 N26 79.55(13) . . y
N2 N1 C5 119.2(3) . . ?
C2 N2 N1 118.8(3) . . ?
N2 C2 C3 124.0(3) . . ?
N2 C2 C11 115.5(3) . . ?
C3 C2 C11 120.4(3) . . ?
C4 C3 C2 117.6(3) . . ?
C3 C4 C5 116.7(3) . . ?
N1 C5 C4 123.6(4) . . ?
N1 C5 C6 113.7(3) . . ?
C4 C5 C6 122.8(3) . . ?
N3 C6 C5 121.8(4) . . ?
C6 N3 C7 117.4(3) . . ?
N3 C7 C8 108.8(3) . . ?
N4 C8 C7 112.1(3) . . ?
C28 N4 C48 112.5(3) . . ?
C28 N4 C8 110.7(3) . . ?
C48 N4 C8 110.0(3) . . ?
C9 N5 C49 111.6(3) . . ?
C9 N5 C29 111.4(3) . . ?
C49 N5 C29 111.0(3) . . ?
C9 N5 Cu2 107.0(2) . . ?
C49 N5 Cu2 105.1(2) . . ?
C29 N5 Cu2 110.4(2) . . ?
N5 C9 C10 109.4(3) . . ?
N6 C10 C9 107.4(3) . . ?
C11 N6 C10 119.4(3) . . ?
C11 N6 Cu2 134.0(3) . . ?
C10 N6 Cu2 106.5(2) . . ?
N6 C11 C2 123.0(3) . . ?
N22 N21 C25 118.8(3) . . ?
N21 N22 C22 119.7(3) . . ?
N22 C22 C23 123.1(4) . . ?
N22 C22 C31 115.3(3) . . ?
C23 C22 C31 121.6(4) . . ?
C24 C23 C22 117.9(4) . . ?
C23 C24 C25 116.5(4) . . ?
N21 C25 C24 123.9(4) . . ?
N21 C25 C26 113.5(4) . . ?
C24 C25 C26 122.7(4) . . ?
N23 C26 C25 121.8(4) . . ?
C26 N23 C27 116.8(4) . . ?
N23 C27 C28 109.6(3) . . ?
N4 C28 C27 112.9(3) . . ?
N5 C29 C30 109.5(3) . . ?
N26 C30 C29 109.1(3) . . ?
C31 N26 C30 117.3(3) . . ?
C31 N26 Cu2 133.6(3) . . ?
C30 N26 Cu2 109.1(2) . . ?
N26 C31 C22 121.8(3) . . ?
N42 N41 C45 118.6(3) . . ?
N41 N42 C42 120.9(3) . . ?
N41 N42 Cu2 126.0(2) . . ?
C42 N42 Cu2 112.5(2) . . ?
N42 C42 C43 122.5(3) . . ?
N42 C42 C51 113.4(3) . . ?
C43 C42 C51 124.0(3) . . ?
C44 C43 C42 117.4(4) . . ?
C43 C44 C45 117.6(4) . . ?
N41 C45 C44 122.9(3) . . ?
N41 C45 C46 115.5(3) . . ?
C44 C45 C46 121.5(4) . . ?
N43 C46 C45 119.3(4) . . ?
C46 N43 C47 118.5(3) . . ?
N43 C47 C48 110.3(3) . . ?
N4 C48 C47 112.3(3) . . ?
N5 C49 C50 109.1(3) . . ?
N46 C50 C49 105.3(3) . . ?
C51 N46 C50 123.9(3) . . ?
C51 N46 Cu2 117.2(3) . . ?
C50 N46 Cu2 117.4(2) . . ?
N46 C51 C42 116.7(3) . . ?
F13 B1 F11 109.5(4) . . ?
F13 B1 F12 113.2(4) . . ?
F11 B1 F12 107.7(4) . . ?
F13 B1 F14 107.7(4) . . ?
F11 B1 F14 110.0(4) . . ?
F12 B1 F14 108.9(4) . . ?
F24 B2 F21 107.7(4) . . ?
F24 B2 F22 111.0(4) . . ?
F21 B2 F22 111.0(4) . . ?
F24 B2 F23 110.9(5) . . ?
F21 B2 F23 110.5(4) . . ?
F22 B2 F23 105.8(4) . . ?

loop_
_geom_bond_atom_site_label_1
_geom_bond_atom_site_label_2
_geom_bond_distance
_geom_bond_site_symmetry_2
_geom_bond_publ_flag
Cu2 N46 1.966(3) . y
Cu2 N6 1.994(3) . y
Cu2 N42 2.076(3) . y
Cu2 N5 2.155(3) . y
Cu2 N26 2.214(3) . y
N1 N2 1.344(4) . ?
N1 C5 1.346(4) . ?
N2 C2 1.333(4) . ?
C2 C3 1.383(5) . ?
C2 C11 1.468(5) . ?
C3 C4 1.379(5) . ?
C4 C5 1.390(5) . ?
C5 C6 1.482(5) . ?
C6 N3 1.268(4) . ?
N3 C7 1.459(4) . ?
C7 C8 1.524(5) . ?
C8 N4 1.469(4) . ?
N4 C28 1.466(4) . ?
N4 C48 1.467(4) . ?
N5 C9 1.478(4) . ?
N5 C49 1.483(4) . ?
N5 C29 1.498(4) . ?
C9 C10 1.507(5) . ?
C10 N6 1.477(4) . ?
N6 C11 1.273(4) . ?
N21 N22 1.336(4) . ?
N21 C25 1.342(4) . ?
N22 C22 1.338(4) . ?
C22 C23 1.383(5) . ?
C22 C31 1.469(5) . ?
C23 C24 1.380(5) . ?
C24 C25 1.389(5) . ?
C25 C26 1.486(5) . ?
C26 N23 1.267(4) . ?
N23 C27 1.464(5) . ?
C27 C28 1.524(5) . ?
C29 C30 1.522(5) . ?
C30 N26 1.458(4) . ?
N26 C31 1.270(4) . ?
N41 N42 1.327(3) . ?
N41 C45 1.345(4) . ?
N42 C42 1.332(4) . ?
C42 C43 1.394(5) . ?
C42 C51 1.470(5) . ?
C43 C44 1.366(5) . ?
C44 C45 1.398(5) . ?
C45 C46 1.471(5) . ?
C46 N43 1.263(4) . ?
N43 C47 1.475(4) . ?
C47 C48 1.517(5) . ?
C49 C50 1.525(4) . ?
C50 N46 1.467(4) . ?
N46 C51 1.269(4) . ?
B1 F13 1.348(5) . ?
B1 F11 1.354(5) . ?
B1 F12 1.356(5) . ?
B1 F14 1.377(5) . ?
B2 F24 1.316(6) . ?
B2 F21 1.355(6) . ?
B2 F22 1.371(5) . ?
B2 F23 1.373(6) . ?

loop_
_geom_torsion_atom_site_label_1
_geom_torsion_atom_site_label_2
_geom_torsion_atom_site_label_3
_geom_torsion_atom_site_label_4
_geom_torsion
_geom_torsion_site_symmetry_1
_geom_torsion_site_symmetry_2
_geom_torsion_site_symmetry_3
_geom_torsion_site_symmetry_4
_geom_torsion_publ_flag
C5 N1 N2 C2 -0.9(5) . . . . ?
N1 N2 C2 C3 -2.9(5) . . . . ?
N1 N2 C2 C11 175.7(3) . . . . ?
N2 C2 C3 C4 4.3(5) . . . . ?
C11 C2 C3 C4 -174.2(3) . . . . ?
C2 C3 C4 C5 -2.0(5) . . . . ?
N2 N1 C5 C4 3.2(5) . . . . ?
N2 N1 C5 C6 -176.0(3) . . . . ?
C3 C4 C5 N1 -1.6(5) . . . . ?
C3 C4 C5 C6 177.5(3) . . . . ?
N1 C5 C6 N3 -178.3(3) . . . . ?
C4 C5 C6 N3 2.5(5) . . . . ?
C5 C6 N3 C7 -177.2(3) . . . . ?
C6 N3 C7 C8 112.0(4) . . . . ?
N3 C7 C8 N4 -74.4(4) . . . . ?
C7 C8 N4 C28 -90.5(4) . . . . ?
C7 C8 N4 C48 144.5(3) . . . . ?
N46 Cu2 N5 C9 -141.1(2) . . . . ?
N6 Cu2 N5 C9 2.4(2) . . . . ?
N42 Cu2 N5 C9 -97.2(3) . . . . ?
N26 Cu2 N5 C9 109.9(2) . . . . ?
N46 Cu2 N5 C49 -22.3(2) . . . . ?
N6 Cu2 N5 C49 121.1(2) . . . . ?
N42 Cu2 N5 C49 21.6(3) . . . . ?
N26 Cu2 N5 C49 -131.4(2) . . . . ?
N46 Cu2 N5 C29 97.5(2) . . . . ?
N6 Cu2 N5 C29 -119.1(2) . . . . ?
N42 Cu2 N5 C29 141.4(2) . . . . ?
N26 Cu2 N5 C29 -11.6(2) . . . . ?
C49 N5 C9 C10 -88.5(3) . . . . ?
C29 N5 C9 C10 146.8(3) . . . . ?
Cu2 N5 C9 C10 26.1(3) . . . . ?
N5 C9 C10 N6 -53.2(4) . . . . ?
C9 C10 N6 C11 -130.0(3) . . . . ?
C9 C10 N6 Cu2 53.9(3) . . . . ?
N46 Cu2 N6 C11 -139.3(3) . . . . ?
N42 Cu2 N6 C11 -53.2(4) . . . . ?
N5 Cu2 N6 C11 154.3(4) . . . . ?
N26 Cu2 N6 C11 77.3(4) . . . . ?
N46 Cu2 N6 C10 36.0(3) . . . . ?
N42 Cu2 N6 C10 122.1(2) . . . . ?
N5 Cu2 N6 C10 -30.5(2) . . . . ?
N26 Cu2 N6 C10 -107.4(2) . . . . ?
C10 N6 C11 C2 179.5(3) . . . . ?
Cu2 N6 C11 C2 -5.7(6) . . . . ?
N2 C2 C11 N6 -28.9(5) . . . . ?
C3 C2 C11 N6 149.7(4) . . . . ?
C25 N21 N22 C22 -1.0(4) . . . . ?
N21 N22 C22 C23 -2.9(5) . . . . ?
N21 N22 C22 C31 175.4(3) . . . . ?
N22 C22 C23 C24 4.1(5) . . . . ?
C31 C22 C23 C24 -174.0(3) . . . . ?
C22 C23 C24 C25 -1.6(4) . . . . ?
N22 N21 C25 C24 3.5(5) . . . . ?
N22 N21 C25 C26 -174.9(3) . . . . ?
C23 C24 C25 N21 -2.1(5) . . . . ?
C23 C24 C25 C26 176.1(3) . . . . ?
N21 C25 C26 N23 -173.0(3) . . . . ?
C24 C25 C26 N23 8.5(5) . . . . ?
C25 C26 N23 C27 -175.2(3) . . . . ?
C26 N23 C27 C28 110.5(4) . . . . ?
C48 N4 C28 C27 -77.7(4) . . . . ?
C8 N4 C28 C27 158.8(3) . . . . ?
N23 C27 C28 N4 -68.8(4) . . . . ?
C9 N5 C29 C30 -81.3(3) . . . . ?
C49 N5 C29 C30 153.6(3) . . . . ?
Cu2 N5 C29 C30 37.5(3) . . . . ?
N5 C29 C30 N26 -53.2(4) . . . . ?
C29 C30 N26 C31 -141.3(3) . . . . ?
C29 C30 N26 Cu2 41.7(3) . . . . ?
N46 Cu2 N26 C31 89.8(3) . . . . ?
N6 Cu2 N26 C31 -113.7(3) . . . . ?
N42 Cu2 N26 C31 1.5(3) . . . . ?
N5 Cu2 N26 C31 166.9(3) . . . . ?
N46 Cu2 N26 C30 -93.9(2) . . . . ?
N6 Cu2 N26 C30 62.6(2) . . . . ?
N42 Cu2 N26 C30 177.86(19) . . . . ?
N5 Cu2 N26 C30 -16.8(2) . . . . ?
C30 N26 C31 C22 -177.8(3) . . . . ?
Cu2 N26 C31 C22 -1.6(5) . . . . ?
N22 C22 C31 N26 -22.5(4) . . . . ?
C23 C22 C31 N26 155.8(3) . . . . ?
C45 N41 N42 C42 -1.5(5) . . . . ?
C45 N41 N42 Cu2 168.7(2) . . . . ?
N46 Cu2 N42 N41 -176.9(3) . . . . ?
N6 Cu2 N42 N41 43.7(3) . . . . ?
N5 Cu2 N42 N41 138.9(3) . . . . ?
N26 Cu2 N42 N41 -73.9(3) . . . . ?
N46 Cu2 N42 C42 -6.0(2) . . . . ?
N6 Cu2 N42 C42 -145.3(2) . . . . ?
N5 Cu2 N42 C42 -50.1(3) . . . . ?
N26 Cu2 N42 C42 97.1(3) . . . . ?
N41 N42 C42 C43 -0.4(5) . . . . ?
Cu2 N42 C42 C43 -171.9(3) . . . . ?
N41 N42 C42 C51 -178.5(3) . . . . ?
Cu2 N42 C42 C51 10.0(4) . . . . ?
N42 C42 C43 C44 2.2(6) . . . . ?
C51 C42 C43 C44 -180.0(3) . . . . ?
C42 C43 C44 C45 -1.9(5) . . . . ?
N42 N41 C45 C44 1.7(5) . . . . ?
N42 N41 C45 C46 -175.5(3) . . . . ?
C43 C44 C45 N41 0.1(6) . . . . ?
C43 C44 C45 C46 177.1(3) . . . . ?
N41 C45 C46 N43 150.9(3) . . . . ?
C44 C45 C46 N43 -26.3(5) . . . . ?
C45 C46 N43 C47 176.8(3) . . . . ?
C46 N43 C47 C48 146.0(3) . . . . ?
C28 N4 C48 C47 152.2(3) . . . . ?
C8 N4 C48 C47 -83.9(4) . . . . ?
N43 C47 C48 N4 -76.0(4) . . . . ?
C9 N5 C49 C50 161.1(3) . . . . ?
C29 N5 C49 C50 -73.9(4) . . . . ?
Cu2 N5 C49 C50 45.4(3) . . . . ?
N5 C49 C50 N46 -50.1(4) . . . . ?
C49 C50 N46 C51 -134.7(4) . . . . ?
C49 C50 N46 Cu2 31.1(4) . . . . ?
N6 Cu2 N46 C51 94.3(3) . . . . ?
N42 Cu2 N46 C51 0.2(3) . . . . ?
N5 Cu2 N46 C51 161.3(3) . . . . ?
N26 Cu2 N46 C51 -122.6(3) . . . . ?
N6 Cu2 N46 C50 -72.5(3) . . . . ?
N42 Cu2 N46 C50 -166.6(3) . . . . ?
N5 Cu2 N46 C50 -5.5(2) . . . . ?
N26 Cu2 N46 C50 70.6(3) . . . . ?
C50 N46 C51 C42 171.1(3) . . . . ?
Cu2 N46 C51 C42 5.3(4) . . . . ?
N42 C42 C51 N46 -10.4(5) . . . . ?
C43 C42 C51 N46 171.5(4) . . . . ?
